data_2241227
loop_
_publ_author_name
'Moreno-Fuquen, Rodolfo'
'Melo, Vanessa'
'Ellena, Javier'

_publ_section_title
;
 Crystal structure of 2-(4-chlorobenzamido)benzoic acid
;
_journal_coeditor_code TK5391
_journal_issue 11
_journal_name_full 'Acta Crystallographica Section E'
_journal_page_first o856
_journal_page_last o857
_journal_paper_doi 10.1107/S2056989015017879
_journal_volume 71
_journal_year 2015
_chemical_formula_iupac 'C14 H10 Cl N O3'
_chemical_formula_moiety 'C14 H10 Cl N O3'
_chemical_formula_sum 'C14 H10 Cl N O3'
_chemical_formula_weight 275.69
_chemical_melting_point 470.0(10)
_chemical_name_common '2-(4-Chlorobenzamido)benzoic acid'
_chemical_name_systematic '2-(4-Chlorobenzamido)benzoic acid'
_space_group_crystal_system monoclinic
_space_group_IT_number 15
_space_group_name_Hall '-C 2yc'
_space_group_name_H-M_alt 'C 1 2/c 1'
_symmetry_space_group_name_Hall '-C 2yc'
_symmetry_space_group_name_H-M 'C 1 2/c 1'
_atom_sites_solution_hydrogens geom
_atom_sites_solution_primary direct
_atom_sites_solution_secondary difmap
_audit_creation_method SHELXL-2014/7
_cell_angle_alpha 90
_cell_angle_beta 117.489(2)
_cell_angle_gamma 90
_cell_formula_units_Z 8
_cell_length_a 26.8843(10)
_cell_length_b 5.0367(2)
_cell_length_c 20.9264(12)
_cell_measurement_reflns_used 2553
_cell_measurement_temperature 295
_cell_measurement_theta_max 25.360
_cell_measurement_theta_min 3.093
_cell_volume 2513.7(2)
_computing_cell_refinement
;
HKL Scalepack (Otwinowski & Minor, 1997)
;
_computing_data_collection
;
COLLECT (Nonius, 2000)
;
_computing_data_reduction
;
HKL Denzo and Scalepack (Otwinowski & Minor, 1997)
;
_computing_molecular_graphics
;
Ortep-3 for Windows (Farrugia, 2012) and Mercury (Macrae <i>et al.</i>,
2006)
;
_computing_publication_material
;
SHELXL2014/7 (Sheldrick, 2015)
;
_computing_structure_refinement
;
SHELXL2014/7 (Sheldrick, 2015)
;
_computing_structure_solution
;
SHELXS97 (Sheldrick, 2008)
;
_diffrn_ambient_temperature 295
_diffrn_measured_fraction_theta_full 0.999
_diffrn_measured_fraction_theta_max 0.998
_diffrn_measurement_device '95mm CCD camera on \k-goniostat'
_diffrn_measurement_device_type 'Nonius KappaCCD'
_diffrn_measurement_method 'CCD rotation images, thick slices'
_diffrn_radiation_monochromator graphite
_diffrn_radiation_type MoK\a
_diffrn_radiation_wavelength 0.71073
_diffrn_reflns_av_R_equivalents 0.0565
_diffrn_reflns_limit_h_max 32
_diffrn_reflns_limit_h_min -31
_diffrn_reflns_limit_k_max 6
_diffrn_reflns_limit_k_min -6
_diffrn_reflns_limit_l_max 24
_diffrn_reflns_limit_l_min -25
_diffrn_reflns_number 4248
_diffrn_reflns_theta_full 25.242
_diffrn_reflns_theta_max 25.360
_diffrn_reflns_theta_min 3.093
_diffrn_standards_decay_% 0
_diffrn_standards_interval_time 120
_diffrn_standards_number 0
_exptl_absorpt_coefficient_mu 0.306
_exptl_absorpt_correction_type none
_exptl_crystal_colour yellow
_exptl_crystal_density_diffrn 1.457
_exptl_crystal_density_method 'not measured'
_exptl_crystal_description needle
_exptl_crystal_F_000 1136
_exptl_crystal_size_max 0.400
_exptl_crystal_size_mid 0.075
_exptl_crystal_size_min 0.060
_refine_diff_density_max 0.197
_refine_diff_density_min -0.188
_refine_ls_extinction_method none
_refine_ls_goodness_of_fit_ref 0.923
_refine_ls_hydrogen_treatment mixed
_refine_ls_matrix_type full
_refine_ls_number_parameters 176
_refine_ls_number_reflns 2295
_refine_ls_number_restraints 0
_refine_ls_restrained_S_all 0.923
_refine_ls_R_factor_all 0.1295
_refine_ls_R_factor_gt 0.0429
_refine_ls_shift/su_max 0.000
_refine_ls_shift/su_mean 0.000
_refine_ls_structure_factor_coef Fsqd
_refine_ls_weighting_details 'w=1/[\s^2^(Fo^2^)+(0.0632P)^2^] where P=(Fo^2^+2Fc^2^)/3'
_refine_ls_weighting_scheme calc
_refine_ls_wR_factor_gt 0.0982
_refine_ls_wR_factor_ref 0.1315
_reflns_number_gt 1049
_reflns_number_total 2295
_reflns_threshold_expression 'I > 2\s(I)'
_cod_data_source_file tk5391sup1.cif
_cod_data_source_block I
_cod_database_code 2241227

loop_
_space_group_symop_operation_xyz
'x, y, z'
'-x, y, -z+1/2'
'x+1/2, y+1/2, z'
'-x+1/2, y+1/2, -z+1/2'
'-x, -y, -z'
'x, -y, z-1/2'
'-x+1/2, -y+1/2, -z'
'x+1/2, -y+1/2, z-1/2'

loop_
_atom_site_type_symbol
_atom_site_label
_atom_site_fract_x
_atom_site_fract_y
_atom_site_fract_z
_atom_site_U_iso_or_equiv
_atom_site_adp_type
_atom_site_calc_flag
_atom_site_occupancy
O O1 0.74640(9) -0.2731(4) 0.30942(12) 0.0824(7) Uani d 1
C C5 0.90834(14) -0.0840(7) 0.34839(18) 0.0786(9) Uani d 1
H H5 0.9265 -0.1847 0.3282 0.094 Uiso calc 1
C C10 0.58970(13) -0.0955(6) 0.29315(17) 0.0739(9) Uani d 1
H H10 0.5647 -0.2205 0.2623 0.089 Uiso calc 1
C C9 0.64347(12) -0.0846(5) 0.30083(15) 0.0623(8) Uani d 1
H H9 0.6543 -0.2008 0.2750 0.075 Uiso calc 1
C C2 0.85453(13) 0.2133(6) 0.40771(18) 0.0766(9) Uani d 1
H H2 0.8366 0.3155 0.4280 0.092 Uiso calc 1
C C11 0.57224(13) 0.0750(6) 0.33029(18) 0.0754(9) Uani d 1
H H11 0.5357 0.0667 0.3242 0.090 Uiso calc 1
C C6 0.85319(14) -0.1349(6) 0.33124(17) 0.0730(9) Uani d 1
H H6 0.8344 -0.2716 0.2993 0.088 Uiso calc 1
C C3 0.90974(14) 0.2649(6) 0.42543(18) 0.0801(10) Uani d 1
H H3 0.9289 0.4004 0.4577 0.096 Uiso calc 1
C C4 0.93606(13) 0.1173(7) 0.39566(17) 0.0701(9) Uani d 1
H NH1 0.7536(13) 0.280(6) 0.3758(17) 0.102(11) Uiso d 1
Cl Cl1 1.00534(4) 0.1835(2) 0.41722(6) 0.1062(4) Uani d 1
N N1 0.73632(10) 0.1205(5) 0.35559(12) 0.0592(7) Uani d 1
O O3 0.67865(8) 0.6206(3) 0.46790(10) 0.0688(6) Uani d 1
H OH3 0.7015 0.7286 0.4949 0.103 Uiso calc 1
O O2 0.75129(8) 0.5079(3) 0.45041(10) 0.0641(6) Uani d 1
C C14 0.70192(12) 0.4755(5) 0.43671(14) 0.0548(7) Uani d 1
C C8 0.68169(11) 0.1015(5) 0.34751(14) 0.0529(7) Uani d 1
C C7 0.76554(12) -0.0609(6) 0.33845(15) 0.0599(7) Uani d 1
C C13 0.66432(11) 0.2748(5) 0.38605(14) 0.0535(7) Uani d 1
C C1 0.82537(12) 0.0120(5) 0.36030(15) 0.0568(7) Uani d 1
C C12 0.60946(12) 0.2573(6) 0.37640(15) 0.0664(8) Uani d 1
H H12 0.5979 0.3718 0.4018 0.080 Uiso calc 1

loop_
_atom_site_aniso_label
_atom_site_aniso_U_11
_atom_site_aniso_U_22
_atom_site_aniso_U_33
_atom_site_aniso_U_12
_atom_site_aniso_U_13
_atom_site_aniso_U_23
O1 0.0839(16) 0.0631(13) 0.1073(17) -0.0111(11) 0.0502(14) -0.0225(12)
C5 0.075(2) 0.090(2) 0.083(2) 0.0100(19) 0.047(2) -0.004(2)
C10 0.063(2) 0.071(2) 0.072(2) -0.0093(16) 0.0174(18) 0.0023(17)
C9 0.063(2) 0.0595(17) 0.0591(19) -0.0054(15) 0.0242(16) -0.0031(15)
C2 0.066(2) 0.081(2) 0.090(2) -0.0010(17) 0.0417(18) -0.0156(19)
C11 0.056(2) 0.083(2) 0.083(2) -0.0118(18) 0.0279(18) -0.0009(19)
C6 0.080(2) 0.072(2) 0.074(2) 0.0010(17) 0.0420(19) -0.0089(16)
C3 0.066(2) 0.085(2) 0.089(2) -0.0102(17) 0.035(2) -0.0121(19)
C4 0.0581(19) 0.083(2) 0.073(2) 0.0059(17) 0.0343(17) 0.0122(18)
Cl1 0.0657(6) 0.1390(9) 0.1189(8) 0.0021(5) 0.0469(6) 0.0093(6)
N1 0.0576(16) 0.0555(15) 0.0681(16) -0.0068(13) 0.0322(13) -0.0118(13)
O3 0.0622(13) 0.0726(12) 0.0763(13) -0.0053(10) 0.0360(11) -0.0183(11)
O2 0.0560(13) 0.0685(12) 0.0694(13) -0.0070(10) 0.0304(11) -0.0138(10)
C14 0.0581(19) 0.0553(17) 0.0522(18) 0.0026(15) 0.0264(16) 0.0028(14)
C8 0.0513(17) 0.0527(15) 0.0506(16) -0.0041(13) 0.0202(14) 0.0055(14)
C7 0.068(2) 0.0570(18) 0.0555(18) 0.0000(16) 0.0298(16) 0.0024(15)
C13 0.0515(17) 0.0564(16) 0.0514(17) -0.0007(14) 0.0228(14) 0.0040(14)
C1 0.0608(19) 0.0581(17) 0.0554(18) 0.0033(15) 0.0302(16) 0.0025(14)
C12 0.0564(19) 0.074(2) 0.071(2) -0.0005(16) 0.0314(16) 0.0024(16)

loop_
_atom_type_symbol
_atom_type_description
_atom_type_scat_dispersion_real
_atom_type_scat_dispersion_imag
_atom_type_scat_source
C C 0.0030 0.0020 'International Tables Vol C Tables 4.2.6.8 and 6.1.1.4'
H H 0.0000 0.0000 'International Tables Vol C Tables 4.2.6.8 and 6.1.1.4'
Cl Cl 0.1480 0.1590 'International Tables Vol C Tables 4.2.6.8 and 6.1.1.4'
N N 0.0060 0.0030 'International Tables Vol C Tables 4.2.6.8 and 6.1.1.4'
O O 0.0110 0.0060 'International Tables Vol C Tables 4.2.6.8 and 6.1.1.4'

loop_
_geom_angle_atom_site_label_1
_geom_angle_atom_site_label_2
_geom_angle_atom_site_label_3
_geom_angle
C4 C5 C6 119.1(3)
C4 C5 H5 120.5
C6 C5 H5 120.5
C11 C10 C9 121.4(3)
C11 C10 H10 119.3
C9 C10 H10 119.3
C10 C9 C8 120.0(3)
C10 C9 H9 120.0
C8 C9 H9 120.0
C3 C2 C1 121.0(3)
C3 C2 H2 119.5
C1 C2 H2 119.5
C12 C11 C10 119.1(3)
C12 C11 H11 120.5
C10 C11 H11 120.5
C1 C6 C5 121.5(3)
C1 C6 H6 119.2
C5 C6 H6 119.2
C4 C3 C2 119.8(3)
C4 C3 H3 120.1
C2 C3 H3 120.1
C3 C4 C5 120.7(3)
C3 C4 Cl1 119.9(3)
C5 C4 Cl1 119.4(3)
C7 N1 C8 128.6(3)
C7 N1 NH1 118(2)
C8 N1 NH1 113(2)
C14 O3 OH3 109.5
O2 C14 O3 121.3(3)
O2 C14 C13 124.4(3)
O3 C14 C13 114.3(3)
C9 C8 N1 121.3(3)
C9 C8 C13 119.0(3)
N1 C8 C13 119.7(2)
O1 C7 N1 124.0(3)
O1 C7 C1 120.8(3)
N1 C7 C1 115.1(3)
C12 C13 C8 119.1(3)
C12 C13 C14 118.3(3)
C8 C13 C14 122.6(3)
C6 C1 C2 117.9(3)
C6 C1 C7 117.3(3)
C2 C1 C7 124.9(3)
C11 C12 C13 121.5(3)
C11 C12 H12 119.2
C13 C12 H12 119.2

loop_
_geom_bond_atom_site_label_1
_geom_bond_atom_site_label_2
_geom_bond_distance
O1 C7 1.219(3)
C5 C4 1.371(4)
C5 C6 1.379(4)
C5 H5 0.9300
C10 C11 1.378(4)
C10 C9 1.380(4)
C10 H10 0.9300
C9 C8 1.401(4)
C9 H9 0.9300
C2 C3 1.378(4)
C2 C1 1.382(4)
C2 H2 0.9300
C11 C12 1.373(4)
C11 H11 0.9300
C6 C1 1.377(4)
C6 H6 0.9300
C3 C4 1.360(4)
C3 H3 0.9300
C4 Cl1 1.734(3)
N1 C7 1.357(3)
N1 C8 1.402(3)
N1 NH1 0.93(3)
O3 C14 1.315(3)
O3 OH3 0.8200
O2 C14 1.233(3)
C14 C13 1.476(4)
C8 C13 1.406(4)
C7 C1 1.501(4)
C13 C12 1.396(4)
C12 H12 0.9300

loop_
_geom_hbond_atom_site_label_D
_geom_hbond_atom_site_label_H
_geom_hbond_atom_site_label_A
_geom_hbond_site_symmetry_A
_geom_hbond_distance_DH
_geom_hbond_distance_HA
_geom_hbond_distance_DA
_geom_hbond_angle_DHA
N1 NH1 O2 . 0.93(3) 1.96(3) 2.678(3) 133(3)
O3 OH3 O2 7_666 0.82 1.83 2.645(3) 175

loop_
_geom_torsion_atom_site_label_1
_geom_torsion_atom_site_label_2
_geom_torsion_atom_site_label_3
_geom_torsion_atom_site_label_4
_geom_torsion
C11 C10 C9 C8 0.4(4)
C9 C10 C11 C12 -0.7(5)
C4 C5 C6 C1 0.2(5)
C1 C2 C3 C4 0.4(5)
C2 C3 C4 C5 -0.4(5)
C2 C3 C4 Cl1 179.4(2)
C6 C5 C4 C3 0.1(5)
C6 C5 C4 Cl1 -179.7(2)
C10 C9 C8 N1 -178.9(2)
C10 C9 C8 C13 0.1(4)
C7 N1 C8 C9 -18.7(4)
C7 N1 C8 C13 162.3(3)
C8 N1 C7 O1 3.2(5)
C8 N1 C7 C1 -174.6(2)
C9 C8 C13 C12 -0.3(4)
N1 C8 C13 C12 178.7(2)
C9 C8 C13 C14 179.6(2)
N1 C8 C13 C14 -1.4(4)
O2 C14 C13 C12 179.1(3)
O3 C14 C13 C12 -0.2(3)
O2 C14 C13 C8 -0.8(4)
O3 C14 C13 C8 179.9(2)
C5 C6 C1 C2 -0.2(4)
C5 C6 C1 C7 -179.6(3)
C3 C2 C1 C6 -0.1(4)
C3 C2 C1 C7 179.3(3)
O1 C7 C1 C6 15.5(4)
N1 C7 C1 C6 -166.6(2)
O1 C7 C1 C2 -163.9(3)
N1 C7 C1 C2 14.0(4)
C10 C11 C12 C13 0.4(4)
C8 C13 C12 C11 0.1(4)
C14 C13 C12 C11 -179.8(2)

_cod_database_fobs_code 2241227
